data_7009804
loop_
_publ_author_name
'Biradha, Kumar'
'Mondal, Arunendu'
'Moulton, Brian'
'Zaworotko, Michael J.'

_publ_section_title
;
 Coexisting covalent and non-covalent planar networks in the crystal
 structures of {[M(bipy)2(NO3)2]&#x00B7;arene}n (M&#x2005;=&#x2005;Ni,
 1; Co, 2; arene&#x2005;=&#x2005;chlorobenzene, o-dichlorobenzene,
 benzene, nitrobenzene, toluene or anisole)&#x200A;&#x2020;
;
_journal_issue 21
_journal_name_full 'Journal of the Chemical Society, Dalton Transactions'
_journal_page_first 3837
_journal_paper_doi 10.1039/b003733h
_journal_year 2000
_chemical_formula_moiety 'Co Cl2 O6 N6 C38 H26 '
_chemical_formula_sum 'C38 H26 Cl2 Co N6 O6'
_chemical_formula_weight 792.49
_chemical_name_common 2-2PhCl
_chemical_name_systematic ?
_space_group_IT_number 15
_symmetry_cell_setting monoclinic
_symmetry_space_group_name_Hall '-C 2yc'
_symmetry_space_group_name_H-M 'C 1 2/c 1'
_cell_angle_alpha 90.0
_cell_angle_beta 102.6740(10)
_cell_angle_gamma 90.0
_cell_formula_units_Z 4
_cell_length_a 21.8140(12)
_cell_length_b 11.52810(20)
_cell_length_c 12.8767(7)
_cell_measurement_reflns_used 24
_cell_measurement_temperature 293
_cell_measurement_theta_max 25.00
_cell_measurement_theta_min 20.00
_cell_volume 3159.3(3)
_computing_data_reduction 'NRCVAX DATRD2'
_computing_molecular_graphics NRCVAX
_computing_publication_material 'NRCVAX TABLES Jan 94 Version'
_computing_structure_refinement 'NRCVAX LSTSQ'
_computing_structure_solution 'NRCVAX SOLVER'
_diffrn_ambient_temperature 293
_diffrn_measurement_device 'Nonius CAD-4    '
_diffrn_measurement_method 'Omega scan b/P/b        '
_diffrn_radiation_monochromator graphite
_diffrn_radiation_source 'xray tube'
_diffrn_radiation_type 'Molybdenum K\a'
_diffrn_radiation_wavelength 0.70930
_diffrn_reflns_av_R_equivalents 0.014
_diffrn_reflns_limit_h_max 27
_diffrn_reflns_limit_h_min -27
_diffrn_reflns_limit_k_max 14
_diffrn_reflns_limit_k_min 0
_diffrn_reflns_limit_l_max 16
_diffrn_reflns_limit_l_min 0
_diffrn_reflns_number 7457
_diffrn_reflns_theta_max 27.00
_diffrn_reflns_theta_min 0.00
_exptl_absorpt_coefficient_mu 0.77
_exptl_absorpt_correction_T_max 1.0000
_exptl_absorpt_correction_T_min 1.0000
_exptl_absorpt_correction_type none
_exptl_crystal_density_diffrn 1.666
_exptl_crystal_F_000 1622.92
_exptl_crystal_size_max 0.20
_exptl_crystal_size_mid 0.20
_exptl_crystal_size_min 0.20
_refine_diff_density_max 1.26
_refine_diff_density_min -1.29
_refine_ls_goodness_of_fit_obs 5.53
_refine_ls_matrix_type atomblock
_refine_ls_number_parameters 215
_refine_ls_number_reflns 2783
_refine_ls_R_factor_all 0.057
_refine_ls_R_factor_obs 0.057
_refine_ls_shift/esd_max 0.000
_refine_ls_structure_factor_coef F
_refine_ls_weighting_details 'w = 1/(\s^2^(F)+0.0000F^2^)'
_refine_ls_weighting_scheme calc
_refine_ls_wR_factor_all 0.074
_refine_ls_wR_factor_obs 0.074
_reflns_number_observed 2783
_reflns_number_total 3442
_reflns_observed_criterion 'Inet > 4.0\s(Inet)'
_cod_data_source_file b003733h.txt
_cod_data_source_block 2-2PhCl
_cod_depositor_comments
;
The following automatic conversions were performed:
'_symmetry_cell_setting' value 'Monoclinic' changed to 'monoclinic'
according to '/home/saulius/struct/CIF-dictionaries/cif_core.dic'
dictionary named 'cif_core.dic' version 2.4.1 from 2010-06-29.

Automatic conversion script
Id: cif_fix_enum 1527 2010-12-29 10:47:43Z saulius 

The following automatic conversions were performed:

'_atom_site_thermal_displace_type' tag value 'Uij' was replaced with
'Uani' value 26 times.

Automatic conversion script
Id: cif_fix_values 1646 2011-03-28 12:23:43Z adriana 

The following automatic conversions were performed:

'_refine_ls_weighting_scheme' value '1/(\s^2^(F)+0.0000F^2^)' was
changed to 'calc'. New tag '_refine_ls_weighting_details' was
created. The value of the new tag was set to 'w =
1/(\s^2^(F)+0.0000F^2^)'.

Automatic conversion script
Id: cif_fix_values 3143 2015-03-26 13:38:13Z robertas 
;
_cod_original_sg_symbol_H-M 'C 2/c'
_cod_original_formula_sum 'Co Cl2 O6 N6 C38 H26 '
_cod_database_code 7009804

loop_
_symmetry_equiv_pos_as_xyz
x,y,z
-x,-y,-z
1/2+x,1/2+y,z
1/2-x,1/2-y,-z
-x,y,1/2-z
x,-y,1/2+z
1/2-x,1/2+y,1/2-z
1/2+x,1/2-y,1/2+z

loop_
_atom_site_aniso_label
_atom_site_aniso_U_11
_atom_site_aniso_U_22
_atom_site_aniso_U_33
_atom_site_aniso_U_12
_atom_site_aniso_U_13
_atom_site_aniso_U_23
_atom_site_aniso_type_symbol
Co 0.0200(3) 0.0154(3) 0.0250(3) 0.00000 -0.0025(3) 0.00000 Co
Cl31 0.167(3) 0.195(3) 0.370(5) 0.0674(24) 0.152(3) 0.120(3) Cl
O1 0.0312(14) 0.0373(15) 0.0301(13) 0.0032(12) 0.0046(11) -0.0015(12) O
O2 0.0625(24) 0.067(3) 0.095(3) -0.0266(19) 0.0072(20) 0.0421(21) O
O3 0.0545(23) 0.0528(23) 0.128(3) 0.0159(17) 0.0397(23) -0.0022(21) O
N1 0.0345(18) 0.0339(18) 0.0333(17) -0.0067(15) 0.0025(14) 0.0014(15) N
N11 0.0305(24) 0.0173(22) 0.0304(24) 0.00000 -0.0031(19) 0.00000 N
N12 0.0260(23) 0.0170(21) 0.0266(22) 0.00000 -0.0019(18) 0.00000 N
N21 0.0209(15) 0.0249(17) 0.0287(16) 0.0015(12) -0.0024(12) -0.0016(13) N
C11 0.0417(23) 0.0210(20) 0.0251(19) 0.0004(16) -0.0003(16) -0.0005(15) C
C12 0.0471(25) 0.0202(20) 0.0278(20) 0.0010(17) 0.0013(17) 0.0016(16) C
C13 0.033(3) 0.016(3) 0.035(3) 0.00000 0.0032(24) 0.00000 C
C14 0.032(3) 0.017(3) 0.027(3) 0.00000 -0.0015(22) 0.00000 C
C15 0.0472(23) 0.0191(19) 0.0312(20) -0.0011(17) 0.0099(17) -0.0027(17) C
C16 0.0377(22) 0.0189(19) 0.0350(20) 0.0003(16) 0.0082(17) 0.0015(16) C
C21 0.0227(19) 0.0326(21) 0.0381(22) 0.0045(16) -0.0020(16) -0.0112(17) C
C22 0.0277(20) 0.0374(24) 0.0310(20) 0.0044(16) -0.0042(16) -0.0127(17) C
C23 0.0192(18) 0.0242(19) 0.0272(19) 0.0000(14) -0.0007(15) 0.0000(15) C
C24 0.0247(20) 0.0362(24) 0.0336(20) 0.0098(16) -0.0025(16) -0.0095(17) C
C25 0.0285(21) 0.0319(21) 0.0316(20) 0.0051(16) -0.0044(16) -0.0096(17) C
C31 0.061(4) 0.113(6) 0.211(8) 0.003(4) 0.041(5) 0.105(6) C
C32 0.243(11) 0.209(10) 0.128(7) -0.199(10) -0.097(7) 0.063(7) C
C33 0.521(25) 0.126(8) 0.125(8) -0.195(12) 0.106(11) -0.053(6) C
C34 0.184(9) 0.063(5) 0.154(7) -0.041(5) 0.089(6) -0.005(4) C
C35 0.074(5) 0.096(5) 0.158(7) -0.006(4) 0.035(4) 0.064(5) C
C36 0.088(5) 0.076(4) 0.082(4) -0.020(3) 0.023(3) 0.032(3) C

loop_
_atom_site_label
_atom_site_fract_x
_atom_site_fract_y
_atom_site_fract_z
_atom_site_U_iso_or_equiv
_atom_site_thermal_displace_type
_atom_site_calc_flag
_atom_site_refinement_flags
_atom_site_type_symbol
Co 0.50000 0.18630(6) 0.25000 0.0213(3) Uani ? S Co
Cl31 0.15760(16) 1.1266(3) 0.2129(4) 0.230(4) Uani ? . Cl
O1 0.52157(12) 0.18912(22) 0.09872(19) 0.0332(14) Uani ? . O
O2 0.59310(17) 0.2779(3) 0.0375(3) 0.0761(24) Uani ? . O
O3 0.60480(16) 0.0991(3) 0.0776(3) 0.075(3) Uani ? . O
N1 0.57498(15) 0.1888(3) 0.07091(24) 0.0346(17) Uani ? . N
N11 0.50000 0.3766(3) 0.25000 0.0276(23) Uani ? S N
N12 0.50000 0.9943(3) 0.25000 0.0244(21) Uani ? S N
N21 0.40336(13) 0.19969(25) 0.16141(22) 0.0260(15) Uani ? . N
C11 0.48392(18) 0.4382(3) 0.1596(3) 0.0304(21) Uani ? . C
C12 0.48299(19) 0.5569(3) 0.1557(3) 0.0328(22) Uani ? . C
C13 0.50000 0.6204(4) 0.25000 0.028(3) Uani ? S C
C14 0.50000 0.7493(4) 0.25000 0.026(3) Uani ? S C
C15 0.51450(19) 0.8126(3) 0.1671(3) 0.0323(21) Uani ? . C
C16 0.51375(18) 0.9326(3) 0.1700(3) 0.0305(21) Uani ? . C
C21 0.38236(17) 0.1436(3) 0.0688(3) 0.0325(19) Uani ? . C
C22 0.32343(17) 0.1611(3) 0.0043(3) 0.0337(19) Uani ? . C
C23 0.28187(15) 0.2393(3) 0.0335(3) 0.0245(18) Uani ? . C
C24 0.30340(17) 0.2961(3) 0.1298(3) 0.0329(19) Uani ? . C
C25 0.36282(18) 0.2748(3) 0.1905(3) 0.0323(19) Uani ? . C
C31 0.2097(3) 1.0317(6) 0.1667(7) 0.127(6) Uani ? . C
C32 0.1917(5) 0.9752(9) 0.0832(7) 0.214(9) Uani ? . C
C33 0.2375(8) 0.9042(9) 0.0491(7) 0.252(15) Uani ? . C
C34 0.3015(4) 0.8887(6) 0.1118(7) 0.125(7) Uani ? . C
C35 0.3104(3) 0.9568(6) 0.2035(6) 0.108(5) Uani ? . C
C36 0.2697(3) 1.0272(5) 0.2343(5) 0.081(4) Uani ? . C
H11 0.472 0.394 0.090 0.0390 Uiso ? . H
H12 0.471 0.599 0.086 0.0406 Uiso ? . H
H15 0.527 0.771 0.105 0.0411 Uiso ? . H
H16 0.523 0.976 0.107 0.0400 Uiso ? . H
H21 0.411 0.086 0.045 0.0403 Uiso ? . H
H22 0.311 0.115 -0.064 0.0408 Uiso ? . H
H24 0.275 0.352 0.156 0.0404 Uiso ? . H
H25 0.377 0.318 0.259 0.0405 Uiso ? . H
H32 0.146 0.983 0.047 0.1484 Uiso ? . H
H33 0.220 0.869 -0.026 0.2014 Uiso ? . H
H34 0.333 0.833 0.085 0.1321 Uiso ? . H
H35 0.354 0.948 0.251 0.1222 Uiso ? . H
H36 0.283 1.075 0.304 0.0929 Uiso ? . H

loop_
_atom_type_symbol
_atom_type_description
_atom_type_scat_dispersion_real
_atom_type_scat_dispersion_imag
_atom_type_scat_source
Co ? 0.299 0.973 'International Tables Vol. IV Table 2.2B'
Cl ? 0.132 0.159 'International Tables Vol. IV Table 2.2B'
O ? 0.008 0.006 'International Tables Vol. IV Table 2.2B'
N ? 0.004 0.003 'International Tables Vol. IV Table 2.2B'
C ? 0.002 0.002 'International Tables Vol. IV Table 2.2B'
H ? 0.000 0.000 'International Tables Vol. IV Table 2.2B'

loop_
_geom_angle_atom_site_label_1
_geom_angle_atom_site_label_2
_geom_angle_atom_site_label_3
_geom_angle
_geom_angle_site_symmetry_1
_geom_angle_site_symmetry_2
_geom_angle_site_symmetry_3
_geom_angle_publ_flag
O1 Co O1a 178.23(11) ? ? ? ?
Co O1 N1 130.97(21) ? ? ? ?
O1 N1 O2 118.7(3) ? ? ? ?
O1 N1 O3 119.0(3) ? ? ? ?
O2 N1 O3 122.3(4) ? ? ? ?
C11 N11 C11a 116.1(4) ? ? ? ?
C11 N11 Ct 58.03(21) ? ? ? ?
C11a N11 Ct 58.03(21) ? ? ? ?
C16 N12 C16a 115.8(4) ? ? ? ?
C16 N12 Ct2b 57.89(21) ? ? ? ?
C16a N12 Ct2b 57.89(21) ? ? ? ?
C21 N21 C25 116.0(3) ? ? ? ?
C21 N21 Ct4 57.96(19) ? ? ? ?
C25 N21 Ct4 58.04(19) ? ? ? ?
N11 C11 C12 124.1(3) ? ? ? ?
N11 C11 H11 117.9(3) ? ? ? ?
N11 C11 Ct 63.08(21) ? ? ? ?
C12 C11 H11 118.0(3) ? ? ? ?
C12 C11 Ct 61.00(21) ? ? ? ?
H11 C11 Ct 178.7(4) ? ? ? ?
C11 C12 C13 119.5(3) ? ? ? ?
C11 C12 H12 121.0(3) ? ? ? ?
C11 C12 Ct 58.12(21) ? ? ? ?
C13 C12 H12 119.5(4) ? ? ? ?
C13 C12 Ct 61.38(23) ? ? ? ?
H12 C12 Ct 178.8(4) ? ? ? ?
C12 C13 C12a 116.8(4) ? ? ? ?
C12 C13 C14 121.60(22) ? ? ? ?
C12 C13 Ct 58.40(22) ? ? ? ?
C12a C13 C14 121.60(22) ? ? ? ?
C12a C13 Ct 58.40(22) ? ? ? ?
C14 C13 Ct 180.0 ? ? ? ?
C13 C14 C15 121.76(22) ? ? ? ?
C13 C14 C15a 121.76(22) ? ? ? ?
C13 C14 Ct2b 180.0 ? ? ? ?
C15 C14 C15a 116.5(4) ? ? ? ?
C15 C14 Ct2b 58.24(22) ? ? ? ?
C15a C14 Ct2b 58.24(22) ? ? ? ?
C14 C15 C16 120.0(3) ? ? ? ?
C14 C15 H15 120.0(4) ? ? ? ?
C14 C15 Ct2b 62.09(23) ? ? ? ?
C16 C15 H15 120.0(3) ? ? ? ?
C16 C15 Ct2b 57.86(21) ? ? ? ?
H15 C15 Ct2b 177.5(4) ? ? ? ?
N12 C16 C15 123.9(3) ? ? ? ?
N12 C16 H16 118.3(3) ? ? ? ?
N12 C16 Ct2b 63.61(22) ? ? ? ?
C15 C16 H16 117.8(3) ? ? ? ?
C15 C16 Ct2b 60.32(21) ? ? ? ?
H16 C16 Ct2b 177.7(4) ? ? ? ?
N21 C21 C22 123.6(3) ? ? ? ?
N21 C21 H21 117.8(3) ? ? ? ?
N21 C21 Ct4 63.39(20) ? ? ? ?
C22 C21 H21 118.6(3) ? ? ? ?
C22 C21 Ct4 60.17(21) ? ? ? ?
H21 C21 Ct4 178.8(4) ? ? ? ?
C21 C22 C23 120.5(3) ? ? ? ?
C21 C22 H22 119.3(4) ? ? ? ?
C21 C22 Ct4 58.17(21) ? ? ? ?
C23 C22 H22 120.2(3) ? ? ? ?
C23 C22 Ct4 62.37(21) ? ? ? ?
H22 C22 Ct4 177.3(4) ? ? ? ?
C22 C23 C23c 122.2(3) ? ? ? ?
C22 C23 C24 115.8(3) ? ? ? ?
C22 C23 Ct4 58.00(19) ? ? ? ?
C23c C23 C24 122.0(3) ? ? ? ?
C23c C23 Ct4 179.8(3) ? ? ? ?
C24 C23 Ct4 57.79(19) ? ? ? ?
C23 C24 C25 120.8(3) ? ? ? ?
C23 C24 H24 119.6(3) ? ? ? ?
C23 C24 Ct4 62.39(21) ? ? ? ?
C25 C24 H24 119.5(3) ? ? ? ?
C25 C24 Ct4 58.45(21) ? ? ? ?
H24 C24 Ct4 177.6(4) ? ? ? ?
N21 C25 C24 123.3(3) ? ? ? ?
N21 C25 H25 118.4(3) ? ? ? ?
N21 C25 Ct4 63.25(20) ? ? ? ?
C24 C25 H25 118.3(3) ? ? ? ?
C24 C25 Ct4 60.03(21) ? ? ? ?
H25 C25 Ct4 178.3(4) ? ? ? ?
Cl31 C31 C32 120.6(8) ? ? ? ?
Cl31 C31 C36 113.2(7) ? ? ? ?
Cl31 C31 Ct3 173.8(7) ? ? ? ?
C32 C31 C36 126.2(9) ? ? ? ?
C32 C31 Ct3 65.7(8) ? ? ? ?
C36 C31 Ct3 60.5(4) ? ? ? ?
C31 C32 C33 117.0(9) ? ? ? ?
C31 C32 H32 116.3(13) ? ? ? ?
C31 C32 Ct3 60.0(4) ? ? ? ?
C33 C32 H32 126.7(9) ? ? ? ?
C33 C32 Ct3 57.0(7) ? ? ? ?
H32 C32 Ct3 175.1(11) ? ? ? ?
C32 C33 C34 123.1(7) ? ? ? ?
C32 C33 H33 111.1(13) ? ? ? ?
C32 C33 Ct3 60.1(5) ? ? ? ?
C34 C33 H33 125.8(13) ? ? ? ?
C34 C33 Ct3 63.1(6) ? ? ? ?
H33 C33 Ct3 170.4(16) ? ? ? ?
C33 C34 C35 109.7(8) ? ? ? ?
C33 C34 H34 120.5(8) ? ? ? ?
C33 C34 Ct3 54.8(5) ? ? ? ?
C35 C34 H34 129.8(9) ? ? ? ?
C35 C34 Ct3 54.9(4) ? ? ? ?
H34 C34 Ct3 175.3(8) ? ? ? ?
C34 C35 C36 128.3(7) ? ? ? ?
C34 C35 H35 112.9(7) ? ? ? ?
C34 C35 Ct3 65.6(5) ? ? ? ?
C36 C35 H35 118.8(8) ? ? ? ?
C36 C35 Ct3 62.7(4) ? ? ? ?
H35 C35 Ct3 177.5(7) ? ? ? ?
C31 C36 C35 115.6(7) ? ? ? ?
C31 C36 H36 124.1(7) ? ? ? ?
C31 C36 Ct3 56.9(5) ? ? ? ?
C35 C36 H36 120.3(6) ? ? ? ?
C35 C36 Ct3 58.6(5) ? ? ? ?
H36 C36 Ct3 178.5(6) ? ? ? ?
N11 Ct C11 58.89(15) ? ? ? ?
N11 Ct C11a 58.89(15) ? ? ? ?
N11 Ct C12 119.77(15) ? ? ? ?
N11 Ct C12a 119.77(15) ? ? ? ?
N11 Ct C13 180.0 ? ? ? ?
C11 Ct C11a 117.78(22) ? ? ? ?
C11 Ct C12 60.88(22) ? ? ? ?
C11 Ct C12a 178.65(22) ? ? ? ?
C11 Ct C13 121.11(15) ? ? ? ?
C11a Ct C12 178.65(22) ? ? ? ?
C11a Ct C12a 60.88(22) ? ? ? ?
C11a Ct C13 121.11(15) ? ? ? ?
C12 Ct C12a 120.46(22) ? ? ? ?
C12 Ct C13 60.23(15) ? ? ? ?
C12a Ct C13 60.23(15) ? ? ? ?
N12d Ct2 C14d 180.0 ? ? ? ?
N12d Ct2 C15d 120.33(15) ? ? ? ?
N12d Ct2 C15e 120.33(15) ? ? ? ?
N12d Ct2 C16d 58.51(16) ? ? ? ?
N12d Ct2 C16e 58.51(16) ? ? ? ?
C14d Ct2 C15d 59.67(15) ? ? ? ?
C14d Ct2 C15e 59.67(15) ? ? ? ?
C14d Ct2 C16d 121.49(16) ? ? ? ?
C14d Ct2 C16e 121.49(16) ? ? ? ?
C15d Ct2 C15e 119.35(22) ? ? ? ?
C15d Ct2 C16d 61.82(22) ? ? ? ?
C15d Ct2 C16e 178.81(22) ? ? ? ?
C15e Ct2 C16d 178.81(22) ? ? ? ?
C15e Ct2 C16e 61.82(22) ? ? ? ?
C16d Ct2 C16e 117.01(22) ? ? ? ?
C31 Ct3 C32 54.4(7) ? ? ? ?
C31 Ct3 C33 117.1(8) ? ? ? ?
C31 Ct3 C34 179.2(5) ? ? ? ?
C31 Ct3 C35 121.2(5) ? ? ? ?
C31 Ct3 C36 62.5(5) ? ? ? ?
C32 Ct3 C33 62.8(9) ? ? ? ?
C32 Ct3 C34 124.9(6) ? ? ? ?
C32 Ct3 C35 175.3(6) ? ? ? ?
C32 Ct3 C36 116.9(6) ? ? ? ?
C33 Ct3 C34 62.1(8) ? ? ? ?
C33 Ct3 C35 121.6(8) ? ? ? ?
C33 Ct3 C36 178.7(5) ? ? ? ?
C34 Ct3 C35 59.5(5) ? ? ? ?
C34 Ct3 C36 118.2(4) ? ? ? ?
C35 Ct3 C36 58.7(5) ? ? ? ?
N21 Ct4 C21 58.65(19) ? ? ? ?
N21 Ct4 C22 120.32(19) ? ? ? ?
N21 Ct4 C23 179.59(19) ? ? ? ?
N21 Ct4 C24 120.23(19) ? ? ? ?
N21 Ct4 C25 58.71(20) ? ? ? ?
C21 Ct4 C22 61.66(22) ? ? ? ?
C21 Ct4 C23 121.30(21) ? ? ? ?
C21 Ct4 C24 178.86(21) ? ? ? ?
C21 Ct4 C25 117.36(22) ? ? ? ?
C22 Ct4 C23 59.63(21) ? ? ? ?
C22 Ct4 C24 119.45(21) ? ? ? ?
C22 Ct4 C25 179.01(22) ? ? ? ?
C23 Ct4 C24 59.82(20) ? ? ? ?
C23 Ct4 C25 121.34(21) ? ? ? ?
C24 Ct4 C25 61.52(22) ? ? ? ?

loop_
_geom_bond_atom_site_label_1
_geom_bond_atom_site_label_2
_geom_bond_distance
_geom_bond_site_symmetry_1
_geom_bond_site_symmetry_2
_geom_bond_publ_flag
Co O1 2.1022(25) ? ? ?
Co O1a 2.1022(25) ? ? ?
Cl31 C31 1.772(9) ? ? ?
O1 N1 1.292(4) ? ? ?
O2 N1 1.213(4) ? ? ?
O3 N1 1.215(5) ? ? ?
N11 C11 1.343(4) ? ? ?
N11 C11a 1.343(4) ? ? ?
N11 Ct 1.399(4) ? ? ?
N12 C16 1.339(4) ? ? ?
N12 C16a 1.339(4) ? ? ?
N12 Ct2b 1.406(4) ? ? ?
N21 C21 1.346(5) ? ? ?
N21 C25 1.348(5) ? ? ?
N21 Ct4 1.409(3) ? ? ?
C11 C12 1.369(5) ? ? ?
C11 H11 1.011(3) ? ? ?
C11 Ct 1.331(3) ? ? ?
C12 C13 1.397(4) ? ? ?
C12 H12 1.005(4) ? ? ?
C12 Ct 1.371(4) ? ? ?
C13 C12a 1.397(4) ? ? ?
C13 C14 1.486(7) ? ? ?
C13 Ct 1.413(5) ? ? ?
C14 C15 1.385(4) ? ? ?
C14 C15a 1.385(4) ? ? ?
C14 Ct2b 1.418(5) ? ? ?
C15 C16 1.384(5) ? ? ?
C15 H15 1.015(4) ? ? ?
C15 Ct2b 1.364(4) ? ? ?
C16 H16 1.017(4) ? ? ?
C16 Ct2b 1.330(4) ? ? ?
C21 C22 1.384(5) ? ? ?
C21 H21 1.004(4) ? ? ?
C21 Ct4 1.336(4) ? ? ?
C22 C23 1.388(5) ? ? ?
C22 H22 1.012(4) ? ? ?
C22 Ct4 1.364(3) ? ? ?
C23 C23c 1.487(6) ? ? ?
C23 C24 1.390(5) ? ? ?
C23 Ct4 1.425(3) ? ? ?
C24 C25 1.381(5) ? ? ?
C24 H24 1.006(4) ? ? ?
C24 Ct4 1.361(4) ? ? ?
C25 H25 1.008(4) ? ? ?
C25 Ct4 1.339(4) ? ? ?
C31 C32 1.246(13) ? ? ?
C31 C36 1.405(10) ? ? ?
C31 Ct3 1.327(8) ? ? ?
C32 C33 1.434(21) ? ? ?
C32 H32 1.013(10) ? ? ?
C32 Ct3 1.397(9) ? ? ?
C33 C34 1.462(19) ? ? ?
C33 H33 1.040(9) ? ? ?
C33 Ct3 1.352(8) ? ? ?
C34 C35 1.395(12) ? ? ?
C34 H34 1.050(8) ? ? ?
C34 Ct3 1.475(9) ? ? ?
C35 C36 1.326(10) ? ? ?
C35 H35 1.010(7) ? ? ?
C35 Ct3 1.325(7) ? ? ?
C36 H36 1.036(6) ? ? ?
C36 Ct3 1.379(6) ? ? ?
Ct C11a 1.331(3) ? ? ?
Ct C12a 1.371(4) ? ? ?
Ct2 N12d 1.406(4) ? ? ?
Ct2 C14d 1.418(5) ? ? ?
Ct2 C15d 1.364(4) ? ? ?
Ct2 C15e 1.364(4) ? ? ?
Ct2 C16d 1.330(4) ? ? ?
Ct2 C16e 1.330(4) ? ? ?

loop_
_geom_contact_atom_site_label_1
_geom_contact_atom_site_label_2
_geom_contact_distance
_geom_contact_site_symmetry_1
_geom_contact_site_symmetry_2
_geom_contact_publ_flag
? ? ? ? ? ?

loop_
_geom_torsion_atom_site_label_1
_geom_torsion_atom_site_label_2
_geom_torsion_atom_site_label_3
_geom_torsion_atom_site_label_4
_geom_torsion
_geom_torsion_site_symmetry_1
_geom_torsion_site_symmetry_2
_geom_torsion_site_symmetry_3
_geom_torsion_site_symmetry_4
_geom_torsion_publ_flag
? ? ? ? ? ? ? ? ? ?
